data_2009962
loop_
_publ_author_name
'Ibbett, A.J.'
'Watkin, D.J.'
'Jones, J.H.'

_publ_section_title
;
 <i>N</i>-Chlorosulfonyl-<small>L</small>-proline benzyl ester
;
_journal_issue 8
_journal_name_full 'Acta Crystallographica Section C'
_journal_page_first 1283
_journal_page_last 1284
_journal_paper_doi 10.1107/S0108270193013733
_journal_volume 50
_journal_year 1994
_chemical_formula_sum 'C12 H14 Cl N O4 S'
_chemical_formula_weight 303.8
_symmetry_cell_setting orthorhombic
_symmetry_space_group_name_Hall 'P 2ac 2ab'
_symmetry_space_group_name_H-M 'P 21 21 21'
_atom_type_scat_source IntTabIV
_cell_angle_alpha 90.
_cell_angle_beta 90.
_cell_angle_gamma 90.
_cell_formula_units_Z 4
_cell_length_a 5.6987(2)
_cell_length_b 14.384(2)
_cell_length_c 17.218(3)
_cell_measurement_reflns_used 25
_cell_measurement_temperature 295(2)
_cell_measurement_theta_max 49.8
_cell_measurement_theta_min 35.4
_cell_volume 1411.4(3)
_diffrn_measurement_device 'Enraf-Nonius CAD-4F'
_diffrn_measurement_method \w-2\q
_diffrn_radiation_type CuK\a
_diffrn_radiation_wavelength 1.5418
_diffrn_reflns_av_R_equivalents 0.058
_diffrn_reflns_limit_h_max 7
_diffrn_reflns_limit_h_min -1
_diffrn_reflns_limit_k_max 17
_diffrn_reflns_limit_k_min -1
_diffrn_reflns_limit_l_max 21
_diffrn_reflns_limit_l_min -1
_diffrn_reflns_number 2229
_diffrn_reflns_theta_max 72
_diffrn_standards_decay_% '50% intensity decrease'
_diffrn_standards_interval_time 60
_diffrn_standards_number '3 intensity and 3 orientation'
_exptl_absorpt_coefficient_mu 3.89
_exptl_absorpt_correction_T_max 1.354
_exptl_absorpt_correction_T_min 0.614
_exptl_absorpt_correction_type 'empirical (DIFABS; Walker & Stuart, 1983)'
_exptl_crystal_colour colourless
_exptl_crystal_density_diffrn 1.43
_exptl_crystal_description needle-like
_exptl_crystal_size_max 0.8
_exptl_crystal_size_mid 0.4
_exptl_crystal_size_min 0.2
_refine_diff_density_max 0.25
_refine_diff_density_min -0.24
_refine_ls_extinction_coef 3.02E-4
_refine_ls_extinction_method 'Larson (1970)'
_refine_ls_goodness_of_fit_obs 1.09
_refine_ls_hydrogen_treatment noref
_refine_ls_number_parameters 173
_refine_ls_number_reflns 1090
_refine_ls_R_factor_obs 0.045
_refine_ls_shift/esd_max 0.402E-4
_refine_ls_structure_factor_coef F
_refine_ls_weighting_scheme
; Chebychev weighting scheme (15; Tukey & Prince),
w = [weight]x[1-(\DF/6\sF)^2^]^2^
;
_refine_ls_wR_factor_obs 0.054
_reflns_number_observed 1090
_reflns_number_total 1608
_reflns_observed_criterion I>3\s(I)
_cod_data_source_file he1006.cif
_cod_data_source_block he1006_structure_1_of_1
_cod_original_cell_volume 1411
_cod_original_formula_sum 'C12 H14 Cl1 N1 O4 S1'
_cod_database_code 2009962

loop_
_atom_site_label
_atom_site_fract_x
_atom_site_fract_y
_atom_site_fract_z
_atom_site_U_iso_or_equiv
S(1) .8326(2) .32960(10) .65260(8) .0613
Cl(2) 1.1850(3) .35680(10) .65160(10) .0874
O(3) .7488(7) .1276(3) .8359(2) .0612
N(4) .8137(8) .2204(3) .6442(2) .0544
O(5) .7560(9) .3558(3) .7272(2) .0790
O(6) .4726(8) .1448(4) .7445(3) .0863
O(7) .7439(9) .3727(3) .5848(2) .0837
C(8) .6690(10) .1147(3) .9715(3) .0512
C(9) .6750(10) .1452(4) .7649(3) .0593
C(10) .5710(10) .0999(4) .8924(3) .0651
C(11) .8840(10) .1618(4) .7123(3) .0540
C(12) .5480(10) .1673(4) 1.0241(3) .0629
C(13) .8790(10) .0753(4) .9941(3) .0656
C(14) .8390(10) .1431(5) 1.1203(3) .0736
C(15) .8850(10) .1744(5) .5705(3) .0702
C(16) 1.056(2) .1004(5) .5955(4) .0799
C(17) .9670(10) .0719(4) .6738(3) .0714
C(18) .9650(10) .0898(5) 1.0687(4) .0743
C(19) .6330(10) .1811(4) 1.0985(3) .0719
H(101) .4265 .1386 .8855 .0662
H(102) .5303 .0328 .8851 .0662
H(111) 1.0055 .1916 .7459 .0548
H(121) .3956 .1962 1.0086 .0644
H(131) .9695 .0360 .9568 .0661
H(141) .9009 .1538 1.1739 .0749
H(151) .9618 .2199 .5347 .0710
H(152) .7461 .1460 .5441 .0710
H(161) 1.2191 .1261 .5992 .0832
H(162) 1.0549 .0468 .5586 .0832
H(171) 1.0957 .0427 .7050 .0720
H(172) .8343 .0270 .6684 .0720
H(181) 1.1172 .0615 1.0849 .0767
H(191) .5113 .2193 1.1362 .0734

loop_
_geom_angle_atom_site_label_1
_geom_angle_atom_site_label_2
_geom_angle_atom_site_label_3
_geom_angle
_geom_angle_publ_flag
N(4) S(1) Cl(2) 104.9(2) yes
O(5) S(1) Cl(2) 105.1(2) yes
O(5) S(1) N(4) 109.2(2) yes
O(7) S(1) Cl(2) 105.1(2) yes
O(7) S(1) N(4) 109.6(2) yes
O(7) S(1) O(5) 121.6(3) yes
C(10) O(3) C(9) 116.7(5) yes
C(11) N(4) S(1) 118.0(3) yes
C(15) N(4) S(1) 120.1(4) yes
C(15) N(4) C(11) 110.1(4) yes
C(12) C(8) C(10) 119.6(5) yes
C(13) C(8) C(10) 121.9(5) yes
C(13) C(8) C(12) 118.6(5) yes
O(6) C(9) O(3) 125.0(5) yes
C(11) C(9) O(3) 109.6(5) yes
C(11) C(9) O(6) 125.3(5) yes
C(8) C(10) O(3) 107.9(5) yes
C(9) C(11) N(4) 110.4(4) yes
C(17) C(11) N(4) 102.7(4) yes
C(17) C(11) C(9) 111.7(5) yes
C(19) C(12) C(8) 121.0(6) yes
C(18) C(13) C(8) 120.3(5) yes
C(19) C(14) C(18) 119.9(6) yes
C(16) C(15) N(4) 104.3(4) yes
C(17) C(16) C(15) 103.3(6) yes
C(16) C(17) C(11) 105.3(5) yes
C(14) C(18) C(13) 119.9(6) yes
C(14) C(19) C(12) 120.3(6) yes

loop_
_geom_bond_atom_site_label_1
_geom_bond_atom_site_label_2
_geom_bond_distance
_geom_bond_publ_flag
S(1) Cl(2) 2.046(2) yes
S(1) N(4) 1.581(4) yes
S(1) O(5) 1.409(4) yes
S(1) O(7) 1.415(4) yes
O(3) C(9) 1.318(6) yes
O(3) C(10) 1.462(6) yes
N(4) C(11) 1.497(6) yes
N(4) C(15) 1.488(6) yes
O(6) C(9) 1.206(7) yes
C(8) C(10) 1.489(7) yes
C(8) C(12) 1.368(7) yes
C(8) C(13) 1.378(8) yes
C(9) C(11) 1.514(8) yes
C(11) C(17) 1.529(8) yes
C(12) C(19) 1.383(8) yes
C(13) C(18) 1.389(8) yes
C(14) C(18) 1.373(9) yes
C(14) C(19) 1.350(10) yes
C(15) C(16) 1.510(10) yes
C(16) C(17) 1.498(9) yes
